data_7712926
loop_
_publ_author_name
'Stephens, Liam J.'
'Dallerba, Elena'
'Kelderman, Jenisi T. A.'
'Levina, Aviva'
'Werrett, Melissa V.'
'Lay, Peter A.'
'Massi, Massimiliano'
'Andrews, Philip C.'

_publ_section_title
;
 Synthesis and the photophysical and biological properties of tricarbonyl
 Re(I) diimine complexes bound to thiotetrazolato ligands.
;
_journal_issue 15
_journal_name_full 'Dalton transactions (Cambridge, England : 2003)'
_journal_page_first 4835
_journal_page_last 4848
_journal_paper_doi 10.1039/d2dt03237f
_journal_volume 52
_journal_year 2023
_chemical_formula_moiety 'C21 H15 N6 O4 Re S'
_chemical_formula_sum 'C21 H15 N6 O4 Re S'
_chemical_formula_weight 633.65
_space_group_crystal_system orthorhombic
_space_group_IT_number 56
_space_group_name_Hall '-P 2ab 2ac'
_space_group_name_H-M_alt 'P c c n'
_atom_sites_solution_hydrogens geom
_atom_sites_solution_primary dual
_audit_creation_method SHELXL-2018/3
_audit_update_record
;
2023-02-21 deposited with the CCDC.	2023-03-14 downloaded from the CCDC.
;
_cell_angle_alpha 90
_cell_angle_beta 90
_cell_angle_gamma 90
_cell_formula_units_Z 8
_cell_length_a 19.7329(7)
_cell_length_b 18.0795(7)
_cell_length_c 12.6323(4)
_cell_measurement_reflns_used 5550
_cell_measurement_temperature 123(2)
_cell_measurement_theta_max 30.5080
_cell_measurement_theta_min 3.4060
_cell_volume 4506.7(3)
_computing_cell_refinement 'CrysAlisPro 1.171.40.53 (Rigaku OD, 2019)'
_computing_data_collection 'CrysAlisPro 1.171.40.53 (Rigaku OD, 2019)'
_computing_data_reduction 'CrysAlisPro 1.171.40.53 (Rigaku OD, 2019)'
_computing_structure_refinement 'SHELXL-2018/3 (Sheldrick, 2018)'
_computing_structure_solution 'SHELXT (Sheldrick, 2015)'
_diffrn_ambient_temperature 123(2)
_diffrn_detector_area_resol_mean 10.0000
_diffrn_measured_fraction_theta_full 0.998
_diffrn_measured_fraction_theta_max 0.998
_diffrn_measurement_device_type 'XtaLAB Synergy, Dualflex, HyPix'
_diffrn_measurement_method '\w scans'
_diffrn_radiation_type MoK\a
_diffrn_radiation_wavelength 0.71073
_diffrn_reflns_av_R_equivalents 0.0809
_diffrn_reflns_av_unetI/netI 0.0446
_diffrn_reflns_Laue_measured_fraction_full 0.998
_diffrn_reflns_Laue_measured_fraction_max 0.998
_diffrn_reflns_limit_h_max 24
_diffrn_reflns_limit_h_min -24
_diffrn_reflns_limit_k_max 22
_diffrn_reflns_limit_k_min -22
_diffrn_reflns_limit_l_max 14
_diffrn_reflns_limit_l_min -15
_diffrn_reflns_number 29359
_diffrn_reflns_point_group_measured_fraction_full 0.998
_diffrn_reflns_point_group_measured_fraction_max 0.998
_diffrn_reflns_theta_full 25.242
_diffrn_reflns_theta_max 26.000
_diffrn_reflns_theta_min 3.387
_diffrn_source 'micro-focus sealed X-ray tube'
_exptl_absorpt_coefficient_mu 5.526
_exptl_absorpt_correction_T_max 1.00000
_exptl_absorpt_correction_T_min 0.80415
_exptl_absorpt_correction_type multi-scan
_exptl_absorpt_process_details
;
CrysAlisPro 1.171.40.53 (Rigaku Oxford Diffraction, 2019)
Empirical absorption correction using spherical harmonics,
 implemented in SCALE3 ABSPACK scaling algorithm.
;
_exptl_crystal_colour yellow
_exptl_crystal_density_diffrn 1.868
_exptl_crystal_description needle
_exptl_crystal_F_000 2448
_exptl_crystal_size_max 0.125
_exptl_crystal_size_mid 0.025
_exptl_crystal_size_min 0.013
_refine_diff_density_max 1.803
_refine_diff_density_min -0.876
_refine_diff_density_rms 0.160
_refine_ls_extinction_method none
_refine_ls_goodness_of_fit_ref 1.039
_refine_ls_hydrogen_treatment constr
_refine_ls_matrix_type full
_refine_ls_number_parameters 299
_refine_ls_number_reflns 4425
_refine_ls_number_restraints 0
_refine_ls_restrained_S_all 1.039
_refine_ls_R_factor_all 0.0733
_refine_ls_R_factor_gt 0.0389
_refine_ls_shift/su_max 0.001
_refine_ls_shift/su_mean 0.000
_refine_ls_structure_factor_coef Fsqd
_refine_ls_weighting_details 'w=1/[\s^2^(Fo^2^)+(0.0255P)^2^+35.7537P] where P=(Fo^2^+2Fc^2^)/3'
_refine_ls_weighting_scheme calc
_refine_ls_wR_factor_gt 0.0760
_refine_ls_wR_factor_ref 0.0911
_reflns_Friedel_coverage 0.000
_reflns_number_gt 3109
_reflns_number_total 4425
_reflns_threshold_expression 'I > 2\s(I)'
_cod_data_source_file d2dt03237f2.cif
_cod_data_source_block jk-1-05
_cod_database_code 7712926
_shelx_shelxl_version_number 2018/3
_shelx_space_group_comment
;
The symmetry employed for this shelxl refinement is uniquely defined
by the following loop, which should always be used as a source of
symmetry information in preference to the above space-group names.
They are only intended as comments.
;
_shelx_estimated_absorpt_t_min 0.545
_shelx_estimated_absorpt_t_max 0.932

loop_
_space_group_symop_operation_xyz
'x, y, z'
'-x+1/2, -y+1/2, z'
'x+1/2, -y, -z+1/2'
'-x, y+1/2, -z+1/2'
'-x, -y, -z'
'x-1/2, y-1/2, -z'
'-x-1/2, y, z-1/2'
'x, -y-1/2, z-1/2'

loop_
_atom_site_label
_atom_site_type_symbol
_atom_site_fract_x
_atom_site_fract_y
_atom_site_fract_z
_atom_site_U_iso_or_equiv
_atom_site_adp_type
_atom_site_occupancy
_atom_site_site_symmetry_order
_atom_site_calc_flag
_atom_site_refinement_flags_posn
_atom_site_refinement_flags_adp
_atom_site_refinement_flags_occupancy
_atom_site_disorder_assembly
_atom_site_disorder_group
Re1 Re 0.30947(2) 0.59783(2) 0.31423(2) 0.02795(10) Uani 1 1 d . . . . .
S1 S 0.15952(10) 0.47454(12) 0.39077(15) 0.0363(5) Uani 1 1 d . . . . .
O1 O 0.2056(3) 0.5608(3) 0.1408(4) 0.0447(15) Uani 1 1 d . . . . .
C1 C 0.2392(4) 0.4610(4) 0.4341(6) 0.0319(17) Uani 1 1 d . . . . .
O2 O 0.1971(3) 0.6757(3) 0.4396(5) 0.0486(14) Uani 1 1 d . . . . .
N2 N 0.2969(3) 0.4958(3) 0.4056(4) 0.0278(14) Uani 1 1 d . . . . .
C2 C 0.2213(4) 0.3641(4) 0.5781(5) 0.0302(16) Uani 1 1 d . . . . .
O3 O 0.3302(3) 0.7448(3) 0.1976(5) 0.0519(16) Uani 1 1 d . . . . .
N3 N 0.3492(3) 0.4654(3) 0.4563(5) 0.0324(15) Uani 1 1 d . . . . .
C3 C 0.1735(4) 0.3162(4) 0.5386(5) 0.0315(18) Uani 1 1 d . . . . .
H3 H 0.166554 0.311900 0.464470 0.038 Uiso 1 1 calc R U . . .
N4 N 0.3289(3) 0.4141(4) 0.5200(5) 0.0370(16) Uani 1 1 d . . . . .
C4 C 0.1352(4) 0.2738(4) 0.6094(6) 0.0329(17) Uani 1 1 d . . . . .
H4 H 0.101919 0.240379 0.583688 0.039 Uiso 1 1 calc R U . . .
N5 N 0.2601(3) 0.4093(3) 0.5078(4) 0.0290(13) Uani 1 1 d . . . . .
C5 C 0.1461(4) 0.2810(4) 0.7173(6) 0.0335(18) Uani 1 1 d . . . . .
N6 N 0.3964(3) 0.5401(3) 0.2475(5) 0.0318(14) Uani 1 1 d . . . . .
C6 C 0.1954(4) 0.3288(4) 0.7550(6) 0.0359(18) Uani 1 1 d . . . . .
H6 H 0.203347 0.332542 0.828969 0.043 Uiso 1 1 calc R U . . .
N7 N 0.3929(3) 0.6193(3) 0.4223(5) 0.0314(14) Uani 1 1 d . . . . .
C7 C 0.2326(4) 0.3706(4) 0.6858(6) 0.0333(16) Uani 1 1 d . . . . .
H7 H 0.266052 0.403900 0.711609 0.040 Uiso 1 1 calc R U . . .
C8 C 0.0655(5) 0.1868(5) 0.7596(7) 0.052(2) Uani 1 1 d . . . . .
H8A H 0.028512 0.209521 0.719211 0.078 Uiso 1 1 calc R U . . .
H8B H 0.046810 0.160916 0.821157 0.078 Uiso 1 1 calc R U . . .
H8C H 0.089675 0.151488 0.714462 0.078 Uiso 1 1 calc R U . . .
C9 C 0.3948(4) 0.5019(4) 0.1565(6) 0.0349(18) Uani 1 1 d . . . . .
H9 H 0.354723 0.503586 0.114877 0.042 Uiso 1 1 calc R U . . .
C10 C 0.4487(4) 0.4604(5) 0.1208(7) 0.043(2) Uani 1 1 d . . . . .
H10 H 0.445781 0.433843 0.056064 0.052 Uiso 1 1 calc R U . . .
C11 C 0.5065(4) 0.4584(5) 0.1804(7) 0.0423(19) Uani 1 1 d . . . . .
H11 H 0.544110 0.429568 0.158091 0.051 Uiso 1 1 calc R U . . .
C12 C 0.5097(4) 0.4985(5) 0.2735(6) 0.0383(19) Uani 1 1 d . . . . .
H12 H 0.549844 0.498116 0.315022 0.046 Uiso 1 1 calc R U . . .
C13 C 0.4540(4) 0.5393(4) 0.3056(6) 0.0304(16) Uani 1 1 d . . . . .
O14 O 0.1110(3) 0.2426(3) 0.7941(4) 0.0446(15) Uani 1 1 d . . . . .
C14 C 0.4532(4) 0.5853(4) 0.4015(6) 0.0318(17) Uani 1 1 d . . . . .
C15 C 0.5082(4) 0.5950(5) 0.4657(6) 0.0356(17) Uani 1 1 d . . . . .
H15 H 0.549209 0.569429 0.450896 0.043 Uiso 1 1 calc R U . . .
C16 C 0.5045(4) 0.6413(5) 0.5512(6) 0.045(2) Uani 1 1 d . . . . .
H16 H 0.542839 0.648812 0.595478 0.054 Uiso 1 1 calc R U . . .
C17 C 0.4449(4) 0.6765(5) 0.5717(6) 0.043(2) Uani 1 1 d . . . . .
H17 H 0.441288 0.709378 0.630064 0.052 Uiso 1 1 calc R U . . .
C18 C 0.3900(4) 0.6639(4) 0.5068(6) 0.0358(18) Uani 1 1 d . . . . .
H18 H 0.348339 0.687889 0.522666 0.043 Uiso 1 1 calc R U . . .
C19 C 0.2437(4) 0.5728(4) 0.2080(6) 0.0359(18) Uani 1 1 d . . . . .
C20 C 0.2388(4) 0.6457(4) 0.3930(6) 0.0357(18) Uani 1 1 d . . . . .
C21 C 0.3237(4) 0.6892(5) 0.2404(6) 0.039(2) Uani 1 1 d . . . . .

loop_
_atom_site_aniso_label
_atom_site_aniso_U_11
_atom_site_aniso_U_22
_atom_site_aniso_U_33
_atom_site_aniso_U_23
_atom_site_aniso_U_13
_atom_site_aniso_U_12
Re1 0.02644(15) 0.03229(15) 0.02512(15) 0.00240(13) -0.00060(13) 0.00111(14)
S1 0.0269(10) 0.0494(12) 0.0327(10) 0.0050(9) -0.0022(8) 0.0037(9)
O1 0.050(4) 0.051(4) 0.034(3) 0.003(3) -0.020(3) 0.001(3)
C1 0.034(5) 0.035(4) 0.026(4) -0.007(3) 0.005(3) 0.001(3)
O2 0.044(4) 0.050(3) 0.052(3) -0.003(3) 0.010(3) 0.009(3)
N2 0.026(3) 0.035(3) 0.023(3) 0.000(3) 0.001(2) 0.002(3)
C2 0.031(4) 0.034(4) 0.026(4) 0.000(3) 0.004(3) 0.003(3)
O3 0.059(4) 0.041(3) 0.055(4) 0.018(3) 0.006(3) -0.002(3)
N3 0.034(4) 0.034(4) 0.030(3) 0.003(3) -0.001(3) -0.002(3)
C3 0.039(5) 0.034(4) 0.021(4) -0.003(3) -0.002(3) 0.006(3)
N4 0.026(3) 0.043(4) 0.041(4) 0.008(3) -0.002(3) 0.005(3)
C4 0.036(5) 0.024(4) 0.039(4) -0.003(3) 0.001(3) 0.001(3)
N5 0.027(3) 0.034(3) 0.026(3) 0.002(3) 0.001(2) 0.004(3)
C5 0.039(5) 0.031(4) 0.030(4) 0.003(3) 0.004(3) 0.003(4)
N6 0.031(4) 0.032(3) 0.032(3) -0.001(3) 0.003(3) -0.002(3)
C6 0.044(5) 0.035(4) 0.028(4) 0.000(3) -0.003(4) 0.000(4)
N7 0.031(4) 0.034(4) 0.029(3) -0.001(3) 0.000(3) -0.003(3)
C7 0.034(4) 0.031(4) 0.034(4) 0.000(4) -0.005(4) -0.001(3)
C8 0.060(6) 0.047(5) 0.049(5) 0.008(4) -0.003(5) -0.016(5)
C9 0.032(4) 0.039(4) 0.034(4) -0.003(3) 0.008(3) -0.007(4)
C10 0.036(5) 0.048(5) 0.044(5) -0.001(4) 0.007(4) -0.011(4)
C11 0.033(4) 0.044(5) 0.050(5) -0.001(4) 0.012(4) -0.004(4)
C12 0.024(4) 0.049(5) 0.042(4) 0.005(4) 0.002(3) -0.007(4)
C13 0.028(4) 0.028(4) 0.035(4) 0.006(3) 0.000(3) -0.006(3)
O14 0.059(4) 0.041(3) 0.034(3) -0.001(2) 0.002(3) -0.016(3)
C14 0.023(4) 0.036(4) 0.036(4) 0.005(3) -0.001(3) -0.007(3)
C15 0.029(4) 0.042(4) 0.036(4) 0.010(4) -0.001(3) -0.001(4)
C16 0.040(5) 0.059(6) 0.037(5) 0.000(4) -0.010(4) -0.009(4)
C17 0.043(5) 0.051(5) 0.037(4) -0.008(4) -0.005(4) -0.005(4)
C18 0.036(5) 0.039(5) 0.032(4) 0.000(3) 0.006(3) 0.001(4)
C19 0.034(4) 0.038(4) 0.035(5) 0.002(3) 0.007(3) 0.003(3)
C20 0.030(4) 0.039(5) 0.038(4) 0.008(4) -0.005(4) -0.006(4)
C21 0.031(5) 0.050(5) 0.037(4) 0.001(4) 0.004(3) 0.003(4)

loop_
_atom_type_symbol
_atom_type_description
_atom_type_scat_dispersion_real
_atom_type_scat_dispersion_imag
_atom_type_scat_source
C C 0.0033 0.0016 'International Tables Vol C Tables 4.2.6.8 and 6.1.1.4'
H H 0.0000 0.0000 'International Tables Vol C Tables 4.2.6.8 and 6.1.1.4'
N N 0.0061 0.0033 'International Tables Vol C Tables 4.2.6.8 and 6.1.1.4'
O O 0.0106 0.0060 'International Tables Vol C Tables 4.2.6.8 and 6.1.1.4'
Re Re -1.0185 7.2310 'International Tables Vol C Tables 4.2.6.8 and 6.1.1.4'
S S 0.1246 0.1234 'International Tables Vol C Tables 4.2.6.8 and 6.1.1.4'

loop_
_geom_angle_atom_site_label_1
_geom_angle_atom_site_label_2
_geom_angle_atom_site_label_3
_geom_angle
_geom_angle_site_symmetry_1
_geom_angle_site_symmetry_3
_geom_angle_publ_flag
C21 Re1 C20 88.2(3) . . ?
C21 Re1 C19 87.8(3) . . ?
C20 Re1 C19 88.7(3) . . ?
C21 Re1 N7 92.3(3) . . ?
C20 Re1 N7 98.3(3) . . ?
C19 Re1 N7 173.0(3) . . ?
C21 Re1 N6 96.3(3) . . ?
C20 Re1 N6 171.6(3) . . ?
C19 Re1 N6 98.5(3) . . ?
N7 Re1 N6 74.5(2) . . ?
C21 Re1 N2 176.8(3) . . ?
C20 Re1 N2 91.4(3) . . ?
C19 Re1 N2 95.4(3) . . ?
N7 Re1 N2 84.6(2) . . ?
N6 Re1 N2 83.6(2) . . ?
N2 C1 N5 104.1(6) . . ?
N2 C1 S1 129.4(6) . . ?
N5 C1 S1 126.6(6) . . ?
N3 N2 C1 109.5(6) . . ?
N3 N2 Re1 120.9(5) . . ?
C1 N2 Re1 128.9(5) . . ?
C3 C2 C7 121.4(7) . . ?
C3 C2 N5 120.2(6) . . ?
C7 C2 N5 118.4(7) . . ?
N4 N3 N2 110.8(6) . . ?
C2 C3 C4 119.0(6) . . ?
C2 C3 H3 120.5 . . ?
C4 C3 H3 120.5 . . ?
N3 N4 N5 106.5(6) . . ?
C5 C4 C3 119.5(7) . . ?
C5 C4 H4 120.2 . . ?
C3 C4 H4 120.2 . . ?
N4 N5 C1 109.2(6) . . ?
N4 N5 C2 119.9(6) . . ?
C1 N5 C2 130.2(6) . . ?
O14 C5 C6 115.1(6) . . ?
O14 C5 C4 124.5(7) . . ?
C6 C5 C4 120.4(7) . . ?
C9 N6 C13 118.7(7) . . ?
C9 N6 Re1 124.0(5) . . ?
C13 N6 Re1 117.1(5) . . ?
C7 C6 C5 120.1(7) . . ?
C7 C6 H6 119.9 . . ?
C5 C6 H6 119.9 . . ?
C18 N7 C14 117.5(7) . . ?
C18 N7 Re1 125.1(5) . . ?
C14 N7 Re1 117.3(5) . . ?
C6 C7 C2 119.5(7) . . ?
C6 C7 H7 120.2 . . ?
C2 C7 H7 120.2 . . ?
O14 C8 H8A 109.5 . . ?
O14 C8 H8B 109.5 . . ?
H8A C8 H8B 109.5 . . ?
O14 C8 H8C 109.5 . . ?
H8A C8 H8C 109.5 . . ?
H8B C8 H8C 109.5 . . ?
N6 C9 C10 122.9(8) . . ?
N6 C9 H9 118.6 . . ?
C10 C9 H9 118.6 . . ?
C11 C10 C9 118.6(8) . . ?
C11 C10 H10 120.7 . . ?
C9 C10 H10 120.7 . . ?
C10 C11 C12 119.5(8) . . ?
C10 C11 H11 120.2 . . ?
C12 C11 H11 120.2 . . ?
C11 C12 C13 119.5(8) . . ?
C11 C12 H12 120.3 . . ?
C13 C12 H12 120.3 . . ?
N6 C13 C12 120.9(7) . . ?
N6 C13 C14 115.6(6) . . ?
C12 C13 C14 123.5(7) . . ?
C5 O14 C8 117.4(6) . . ?
N7 C14 C15 121.4(7) . . ?
N7 C14 C13 115.0(6) . . ?
C15 C14 C13 123.5(7) . . ?
C14 C15 C16 120.3(8) . . ?
C14 C15 H15 119.9 . . ?
C16 C15 H15 119.9 . . ?
C17 C16 C15 118.8(8) . . ?
C17 C16 H16 120.6 . . ?
C15 C16 H16 120.6 . . ?
C16 C17 C18 119.3(8) . . ?
C16 C17 H17 120.3 . . ?
C18 C17 H17 120.3 . . ?
N7 C18 C17 122.6(8) . . ?
N7 C18 H18 118.7 . . ?
C17 C18 H18 118.7 . . ?
O1 C19 Re1 176.3(7) . . ?
O2 C20 Re1 178.6(7) . . ?
O3 C21 Re1 177.7(7) . . ?

loop_
_geom_bond_atom_site_label_1
_geom_bond_atom_site_label_2
_geom_bond_distance
_geom_bond_site_symmetry_2
_geom_bond_publ_flag
Re1 C21 1.918(9) . ?
Re1 C20 1.920(9) . ?
Re1 C19 1.920(8) . ?
Re1 N7 2.174(6) . ?
Re1 N6 2.178(6) . ?
Re1 N2 2.191(6) . ?
S1 C1 1.683(8) . ?
O1 C19 1.155(9) . ?
C1 N2 1.350(9) . ?
C1 N5 1.382(9) . ?
O2 C20 1.149(9) . ?
N2 N3 1.333(8) . ?
C2 C3 1.374(10) . ?
C2 C7 1.384(10) . ?
C2 N5 1.429(9) . ?
O3 C21 1.149(10) . ?
N3 N4 1.292(8) . ?
C3 C4 1.399(10) . ?
C3 H3 0.9500 . ?
N4 N5 1.369(9) . ?
C4 C5 1.386(10) . ?
C4 H4 0.9500 . ?
C5 O14 1.379(9) . ?
C5 C6 1.384(11) . ?
N6 C9 1.340(9) . ?
N6 C13 1.354(9) . ?
C6 C7 1.370(10) . ?
C6 H6 0.9500 . ?
N7 C18 1.340(9) . ?
N7 C14 1.364(10) . ?
C7 H7 0.9500 . ?
C8 O14 1.420(10) . ?
C8 H8A 0.9800 . ?
C8 H8B 0.9800 . ?
C8 H8C 0.9800 . ?
C9 C10 1.378(11) . ?
C9 H9 0.9500 . ?
C10 C11 1.367(12) . ?
C10 H10 0.9500 . ?
C11 C12 1.383(11) . ?
C11 H11 0.9500 . ?
C12 C13 1.384(11) . ?
C12 H12 0.9500 . ?
C13 C14 1.470(10) . ?
C14 C15 1.366(10) . ?
C15 C16 1.369(11) . ?
C15 H15 0.9500 . ?
C16 C17 1.361(12) . ?
C16 H16 0.9500 . ?
C17 C18 1.378(11) . ?
C17 H17 0.9500 . ?
C18 H18 0.9500 . ?

loop_
_geom_torsion_atom_site_label_1
_geom_torsion_atom_site_label_2
_geom_torsion_atom_site_label_3
_geom_torsion_atom_site_label_4
_geom_torsion
_geom_torsion_site_symmetry_1
_geom_torsion_site_symmetry_2
_geom_torsion_site_symmetry_3
_geom_torsion_site_symmetry_4
_geom_torsion_publ_flag
N5 C1 N2 N3 1.9(7) . . . . ?
S1 C1 N2 N3 -177.3(6) . . . . ?
N5 C1 N2 Re1 -168.0(4) . . . . ?
S1 C1 N2 Re1 12.9(10) . . . . ?
C1 N2 N3 N4 -2.4(8) . . . . ?
Re1 N2 N3 N4 168.4(4) . . . . ?
C7 C2 C3 C4 0.7(11) . . . . ?
N5 C2 C3 C4 -178.6(7) . . . . ?
N2 N3 N4 N5 1.8(8) . . . . ?
C2 C3 C4 C5 0.0(11) . . . . ?
N3 N4 N5 C1 -0.6(8) . . . . ?
N3 N4 N5 C2 -171.6(6) . . . . ?
N2 C1 N5 N4 -0.8(8) . . . . ?
S1 C1 N5 N4 178.4(6) . . . . ?
N2 C1 N5 C2 169.0(7) . . . . ?
S1 C1 N5 C2 -11.8(11) . . . . ?
C3 C2 N5 N4 -132.9(7) . . . . ?
C7 C2 N5 N4 47.8(10) . . . . ?
C3 C2 N5 C1 58.2(11) . . . . ?
C7 C2 N5 C1 -121.1(8) . . . . ?
C3 C4 C5 O14 179.4(7) . . . . ?
C3 C4 C5 C6 -1.1(12) . . . . ?
O14 C5 C6 C7 -179.0(7) . . . . ?
C4 C5 C6 C7 1.5(12) . . . . ?
C5 C6 C7 C2 -0.8(12) . . . . ?
C3 C2 C7 C6 -0.3(12) . . . . ?
N5 C2 C7 C6 179.0(7) . . . . ?
C13 N6 C9 C10 1.6(11) . . . . ?
Re1 N6 C9 C10 -174.0(6) . . . . ?
N6 C9 C10 C11 -0.3(12) . . . . ?
C9 C10 C11 C12 -1.0(12) . . . . ?
C10 C11 C12 C13 1.0(12) . . . . ?
C9 N6 C13 C12 -1.6(10) . . . . ?
Re1 N6 C13 C12 174.3(6) . . . . ?
C9 N6 C13 C14 177.1(6) . . . . ?
Re1 N6 C13 C14 -7.0(8) . . . . ?
C11 C12 C13 N6 0.3(11) . . . . ?
C11 C12 C13 C14 -178.2(7) . . . . ?
C6 C5 O14 C8 -173.0(7) . . . . ?
C4 C5 O14 C8 6.5(12) . . . . ?
C18 N7 C14 C15 1.4(10) . . . . ?
Re1 N7 C14 C15 -179.3(5) . . . . ?
C18 N7 C14 C13 -177.8(6) . . . . ?
Re1 N7 C14 C13 1.4(8) . . . . ?
N6 C13 C14 N7 3.6(9) . . . . ?
C12 C13 C14 N7 -177.7(7) . . . . ?
N6 C13 C14 C15 -175.6(7) . . . . ?
C12 C13 C14 C15 3.1(11) . . . . ?
N7 C14 C15 C16 -2.1(12) . . . . ?
C13 C14 C15 C16 177.1(7) . . . . ?
C14 C15 C16 C17 0.9(12) . . . . ?
C15 C16 C17 C18 0.7(13) . . . . ?
C14 N7 C18 C17 0.3(11) . . . . ?
Re1 N7 C18 C17 -178.9(6) . . . . ?
C16 C17 C18 N7 -1.4(13) . . . . ?
